data_7063245
loop_
_publ_author_name
'Cebotari, Diana'
'Calancea, Sergiu'
'Garbuz, Olga'
'Balan, Greta'
'Marrot, J\'er\^ome'
'Shova, Sergiu'
'Gu\'erineau, Vincent'
'Touboul, David'
'Tsapkov, Victor'
'Gulea, Aurelian'
'Floquet, S\'ebastien'

_publ_section_title
;
 Synthesis, structure and biological properties of a series of
 dicopper(bis-thiosemicarbazone) complexes
;
_journal_issue 26
_journal_name_full 'New Journal of Chemistry'
_journal_page_first 12043
_journal_page_last 12053
_journal_paper_doi 10.1039/D4NJ00342J
_journal_volume 48
_journal_year 2024
_chemical_formula_moiety 'C28.147 H34 Cu4 N12 O4 S4, 2(Cl O4), 2(Cl O3.5), 2(H2 O), 4(C2 H6 O)'
_chemical_formula_sum 'C36.15 H62 Cl4 Cu4 N12 O25 S4'
_chemical_formula_weight 1588.97
_space_group_crystal_system triclinic
_space_group_IT_number 2
_space_group_name_Hall '-P 1'
_space_group_name_H-M_alt 'P -1'
_atom_sites_solution_hydrogens mixed
_atom_sites_solution_primary dual
_audit_creation_date 2023-03-15
_audit_creation_method
;
Olex2 1.3
(compiled 2020.11.12 svn.r5f609507 for OlexSys, GUI svn.r6408)
;
_audit_update_record
;
2024-06-03 deposited with the CCDC.	2024-06-05 downloaded from the CCDC.
;
_cell_angle_alpha 102.963(9)
_cell_angle_beta 95.669(9)
_cell_angle_gamma 99.977(9)
_cell_formula_units_Z 1
_cell_length_a 9.0820(11)
_cell_length_b 11.3880(11)
_cell_length_c 16.0107(16)
_cell_measurement_reflns_used 3515
_cell_measurement_temperature 160.05(10)
_cell_measurement_theta_max 26.1040
_cell_measurement_theta_min 1.9150
_cell_volume 1572.9(3)
_computing_cell_refinement 'CrysAlisPro 1.171.41.109a (Rigaku OD, 2021)'
_computing_data_collection 'CrysAlisPro 1.171.41.109a (Rigaku OD, 2021)'
_computing_data_reduction 'CrysAlisPro 1.171.41.109a (Rigaku OD, 2021)'
_computing_molecular_graphics 'Olex2 1.3 (Dolomanov et al., 2009)'
_computing_publication_material 'Olex2 1.3 (Dolomanov et al., 2009)'
_computing_structure_refinement 'SHELXL 2018/3 (Sheldrick, 2015)'
_computing_structure_solution 'SHELXT 2018/2 (Sheldrick, 2018)'
_diffrn_ambient_environment N~2~
_diffrn_ambient_temperature 160.05(10)
_diffrn_detector 'CCD plate'
_diffrn_detector_area_resol_mean 16.1593
_diffrn_detector_type Eos
_diffrn_measured_fraction_theta_full 0.997
_diffrn_measured_fraction_theta_max 0.997
_diffrn_measurement_details
;
List of Runs (angles in degrees, time in seconds):

  # Type    Start    End  Width  t~exp~   \w     \q     \k     \f   Frames
#--------------------------------------------------------------------------
  1  \w    -14.00  11.00   1.00   30.00    --  -15.44  45.00  50.00   25
  2  \w      1.00  67.00   1.00   30.00    --   17.94  45.00  50.00   66
  3  \w    -50.00  35.00   1.00   30.00    --   17.94 -45.00 -99.00   85
  4  \w    -71.00 -42.00   1.00   30.00    --  -15.44-178.00 -60.00   29
  5  \w    -71.00 -39.00   1.00   30.00    --  -15.44-178.00  30.00   32
  6  \w     10.00  39.00   1.00   30.00    --   17.94  77.00-120.00   29
  7  \w    -51.00  34.00   1.00   30.00    --   17.94 -38.00-180.00   85
  8  \w      0.00  27.00   1.00   30.00    --   17.94  77.00 -30.00   27
  9  \w     -9.00  37.00   1.00   30.00    --   17.94  77.00 120.00   46
 10  \w     -4.00  35.00   1.00   30.00    --   17.94  77.00-180.00   39
;
_diffrn_measurement_device 'four-circle diffractometer'
_diffrn_measurement_device_type 'Xcalibur, Eos'
_diffrn_measurement_method '\w scans'
_diffrn_orient_matrix_type 'CrysAlisPro convention (1999,Acta A55,543-557)'
_diffrn_orient_matrix_UB_11 0.0162938000
_diffrn_orient_matrix_UB_12 0.0628243000
_diffrn_orient_matrix_UB_13 0.0229010000
_diffrn_orient_matrix_UB_21 0.0740866000
_diffrn_orient_matrix_UB_22 0.0061599000
_diffrn_orient_matrix_UB_23 -0.0112212000
_diffrn_orient_matrix_UB_31 -0.0258085000
_diffrn_orient_matrix_UB_32 0.0165224000
_diffrn_orient_matrix_UB_33 -0.0382053000
_diffrn_radiation_monochromator graphite
_diffrn_radiation_probe x-ray
_diffrn_radiation_type 'Mo K\a'
_diffrn_radiation_wavelength 0.71073
_diffrn_reflns_av_R_equivalents 0.0537
_diffrn_reflns_av_unetI/netI 0.0882
_diffrn_reflns_Laue_measured_fraction_full 0.997
_diffrn_reflns_Laue_measured_fraction_max 0.997
_diffrn_reflns_limit_h_max 10
_diffrn_reflns_limit_h_min -10
_diffrn_reflns_limit_k_max 13
_diffrn_reflns_limit_k_min -13
_diffrn_reflns_limit_l_max 19
_diffrn_reflns_limit_l_min -17
_diffrn_reflns_number 12761
_diffrn_reflns_point_group_measured_fraction_full 0.997
_diffrn_reflns_point_group_measured_fraction_max 0.997
_diffrn_reflns_theta_full 25.025
_diffrn_reflns_theta_max 25.025
_diffrn_reflns_theta_min 1.873
_diffrn_source 'fine-focus sealed X-ray tube'
_diffrn_source_type 'Enhance (Mo) X-ray Source'
_exptl_absorpt_coefficient_mu 1.721
_exptl_absorpt_correction_T_max 1.00000
_exptl_absorpt_correction_T_min 0.73842
_exptl_absorpt_correction_type multi-scan
_exptl_absorpt_process_details
;
CrysAlisPro 1.171.41.109a (Rigaku Oxford Diffraction, 2021)
Empirical absorption correction using spherical harmonics,
implemented in SCALE3 ABSPACK scaling algorithm.
;
_exptl_crystal_colour 'clear light green'
_exptl_crystal_density_diffrn 1.678
_exptl_crystal_description plate
_exptl_crystal_F_000 811
_exptl_crystal_size_max 0.3
_exptl_crystal_size_mid 0.15
_exptl_crystal_size_min 0.02
_refine_diff_density_max 3.027
_refine_diff_density_min -1.342
_refine_diff_density_rms 0.183
_refine_ls_extinction_method none
_refine_ls_goodness_of_fit_ref 1.037
_refine_ls_hydrogen_treatment constr
_refine_ls_matrix_type full
_refine_ls_number_parameters 401
_refine_ls_number_reflns 5542
_refine_ls_number_restraints 156
_refine_ls_restrained_S_all 1.029
_refine_ls_R_factor_all 0.1271
_refine_ls_R_factor_gt 0.0934
_refine_ls_shift/su_max 0.000
_refine_ls_shift/su_mean 0.000
_refine_ls_structure_factor_coef Fsqd
_refine_ls_weighting_details 'w=1/[\s^2^(Fo^2^)+(0.1244P)^2^+13.7792P] where P=(Fo^2^+2Fc^2^)/3'
_refine_ls_weighting_scheme calc
_refine_ls_wR_factor_gt 0.2290
_refine_ls_wR_factor_ref 0.2540
_reflns_Friedel_coverage 0.000
_reflns_number_gt 3945
_reflns_number_total 5542
_reflns_threshold_expression 'I > 2\s(I)'
_cod_data_source_file d4nj00342j2.cif
_cod_data_source_block shi_5018_roru_auto
_cod_depositor_comments 'Adding full bibliography for 7063243--7063248.cif.'
_cod_database_code 7063245
_shelx_shelxl_version_number 2018/3
_chemical_oxdiff_formula C30H30N6O8S2Cu2
_chemical_oxdiff_usercomment DC_251
_shelx_space_group_comment
;
The symmetry employed for this shelxl refinement is uniquely defined
by the following loop, which should always be used as a source of
symmetry information in preference to the above space-group names.
They are only intended as comments.
;
_shelx_estimated_absorpt_t_max 0.966
_shelx_estimated_absorpt_t_min 0.626
_reflns_odcompleteness_completeness 99.92
_reflns_odcompleteness_iscentric 1
_reflns_odcompleteness_theta 26.32
_olex2_refinement_description
;
1. Fixed Uiso
 At 1.2 times of:
  All C(H) groups, All C(H,H) groups, All N(H) groups, All N(H,H) groups
 At 1.5 times of:
  All C(H,H,H) groups, All O(H) groups, All O(H,H) groups
2. Restrained distances
 O14-C18
 2.5 with sigma of 0.01
 O14X-C18X
 2.5 with sigma of 0.01
 O14X-C17X = O14-C17 = O13X-C15X = O13-C15
 1.4 with sigma of 0.01
 C18-C17 = C18X-C17X
 1.52 with sigma of 0.01
 C16-C15 = C16X-C15X
 1.52 with sigma of 0.01
 C16-O13
 2.5 with sigma of 0.01
 O13X-C16X
 2.5 with sigma of 0.01
 C10X-C8X \\sim C8X-C9X
 with sigma of 0.01
 C9-C10 \\sim C10-C8
 with sigma of 0.01
 C9X-C10X \\sim C10X-C8X
 with sigma of 0.01
 C7-C8 \\sim C7-C10X \\sim C7-C10 \\sim C7-C9X \\sim C7-C9 \\sim C7-C8X
 with sigma of 0.01
 C10-C8 \\sim C8-C9
 with sigma of 0.01
 Cl2-O8 \\sim Cl2-O9 \\sim Cl2-O10 \\sim Cl2-O7 \\sim Cl2-O12 \\sim Cl2-O11
 with sigma of 0.01
3. Uiso/Uaniso restraints and constraints
C7 \\sim C9X \\sim C10 \\sim C10X \\sim C8 \\sim C8X \\sim C9: within 1.7A with
sigma of 0.04 and sigma for terminal atoms of 0.08 within 1.7A
Uanis(C16X) \\sim Ueq, Uanis(C16) \\sim Ueq, Uanis(C18) \\sim Ueq, Uanis(C18X)
\\sim Ueq: with sigma of 0.02 and sigma for terminal atoms of 0.02
Uanis(C15X) \\sim Ueq, Uanis(C15) \\sim Ueq: with sigma of 0.02 and sigma for
terminal atoms of 0.04
Uanis(C9X) = Uanis(C9) = Uanis(C8X) = Uanis(C8) = Uanis(C10X) = Uanis(C10)
Uanis(C16) = Uanis(C16X)
Uanis(O14X) = Uanis(O14)
Uanis(C17X) = Uanis(C17)
Uanis(C18X) = Uanis(C18)
Uanis(O13X) = Uanis(O13)
Uanis(C15) = Uanis(C15X)
4. Others
 Sof(C10X)=Sof(H10A)=Sof(H10B)=Sof(H10C)=Sof(C8X)=Sof(H8XA)=Sof(H8XB)=
 Sof(H8XC)=Sof(C9)=Sof(C9X)=Sof(H9XA)=Sof(H9XB)=Sof(H9XC)=1-FVAR(1)
 Sof(H9A)=Sof(H9B)=Sof(H9C)=Sof(C10)=Sof(H10D)=Sof(H10E)=Sof(H10F)=Sof(C8)=
 Sof(H8A)=Sof(H8B)=Sof(H8C)=FVAR(1)
 Sof(O12)=1-FVAR(2)
 Sof(O11)=FVAR(2)
 Sof(O14)=Sof(H14)=Sof(C17)=Sof(H17A)=Sof(H17B)=Sof(C18)=Sof(H18A)=Sof(H18B)=
 Sof(H18C)=1-FVAR(3)
 Sof(C17X)=Sof(H17C)=Sof(H17D)=Sof(O14X)=Sof(H14X)=Sof(C18X)=Sof(H18D)=
 Sof(H18E)=Sof(H18F)=FVAR(3)
 Sof(O13)=Sof(H13A)=Sof(C15)=Sof(H15A)=Sof(H15B)=Sof(C16)=Sof(H16A)=Sof(H16B)=
 Sof(H16C)=1-FVAR(4)
 Sof(O13X)=Sof(H13X)=Sof(C15X)=Sof(H15C)=Sof(H15D)=Sof(C16X)=Sof(H16D)=
 Sof(H16E)=Sof(H16F)=FVAR(4)
 Fixed Sof: H2A(0.5) H5(0.5) O9(0.5) O8(0.5) O10(0.5)
5.a Riding coordinates:
 O2(H2), O40(H40A,H40B), N2(H2A), N5(H5), N6(H6A,H6B), O14(H14), N3(H3A,H3B),
 O13(H13A), C18(H18A,H18B,H18C), C10X(H10A,H10B,H10C), C8X(H8XA,H8XB,H8XC),
 C16(H16A,H16B,H16C), C9(H9A,H9B,H9C), C10(H10D,H10E,H10F), C8(H8A,H8B,H8C),
 O14X(H14X), C18X(H18D,H18E,H18F), O13X(H13X), C16X(H16D,H16E,H16F)
5.b Secondary CH2 refined with riding coordinates:
 C15(H15A,H15B), C17(H17A,H17B), C17X(H17C,H17D), C15X(H15C,H15D)
5.c Aromatic/amide H refined with riding coordinates:
 C13(H13), C11(H11)
5.d Idealised Me refined as rotating group:
 C9X(H9XA,H9XB,H9XC)
;
_smtbx_masks_void_probe_radius 1.2
_smtbx_masks_void_truncation_radius 1.2
_olex2_submission_special_instructions 'No special instructions were received'
_oxdiff_exptl_absorpt_empirical_details
;
Empirical correction (ABSPACK) includes:
- Absorption correction using spherical harmonics
- Frame scaling
;
_oxdiff_exptl_absorpt_empirical_full_max 1.448
_oxdiff_exptl_absorpt_empirical_full_min 0.846

loop_
_space_group_symop_operation_xyz
'x, y, z'
'-x, -y, -z'

loop_
_atom_site_label
_atom_site_type_symbol
_atom_site_fract_x
_atom_site_fract_y
_atom_site_fract_z
_atom_site_U_iso_or_equiv
_atom_site_adp_type
_atom_site_occupancy
_atom_site_site_symmetry_order
_atom_site_calc_flag
_atom_site_refinement_flags_posn
_atom_site_refinement_flags_adp
_atom_site_refinement_flags_occupancy
_atom_site_disorder_assembly
_atom_site_disorder_group
Cu1 Cu 0.79530(12) 0.45564(9) 0.53404(7) 0.0224(3) Uani 1 1 d . . . . .
Cu2 Cu 0.59350(12) 0.64053(9) 0.53913(7) 0.0231(3) Uani 1 1 d . . . . .
S1 S 0.9012(3) 0.3316(2) 0.43756(15) 0.0246(5) Uani 1 1 d . . . . .
S2 S 0.4777(3) 0.7337(2) 0.44908(15) 0.0271(5) Uani 1 1 d . . . . .
Cl1 Cl 0.8744(3) 1.0588(3) 0.71596(17) 0.0519(8) Uani 1 1 d . . . . .
Cl2 Cl 0.3282(3) 0.5010(3) 0.7741(2) 0.0544(8) Uani 1 1 d D . . . .
O1 O 0.7228(7) 0.5782(5) 0.6187(4) 0.0222(13) Uani 1 1 d . . . . .
O2 O 0.6535(7) 0.5080(5) 0.4621(4) 0.0272(14) Uani 1 1 d . . . . .
H2 H 0.687558 0.532636 0.420155 0.041 Uiso 1 1 d R U . . .
O40 O 1.2218(8) 1.1009(7) 0.6209(5) 0.0432(18) Uani 1 1 d . . . . .
H40A H 1.134550 1.073338 0.634197 0.065 Uiso 1 1 d R U . . .
H40B H 1.278250 1.122378 0.670107 0.065 Uiso 1 1 d R U . . .
N1 N 0.9140(8) 0.4134(7) 0.6256(5) 0.0238(17) Uani 1 1 d . . . . .
N2 N 0.9974(9) 0.3231(7) 0.5997(5) 0.0284(18) Uani 1 1 d . . . . .
H2A H 1.046580 0.294395 0.638275 0.034 Uiso 0.5 1 d R U P . .
N4 N 0.5573(9) 0.7618(7) 0.6339(5) 0.0259(17) Uani 1 1 d . . . . .
N5 N 0.4667(9) 0.8422(7) 0.6127(6) 0.0310(19) Uani 1 1 d . . . . .
H5 H 0.438439 0.895371 0.653905 0.037 Uiso 0.5 1 d R U P . .
N6 N 0.3404(9) 0.9132(7) 0.5117(6) 0.0317(19) Uani 1 1 d . . . . .
H6A H 0.313924 0.966470 0.553533 0.038 Uiso 1 1 d R U . . .
H6B H 0.310984 0.911240 0.457273 0.038 Uiso 1 1 d R U . . .
O14 O 1.3593(17) 0.9556(12) 0.7555(7) 0.051(3) Uani 0.86(3) 1 d D . P A 1
H14 H 1.363205 1.033234 0.772934 0.076 Uiso 0.86(3) 1 d R U P A 1
N3 N 1.0836(9) 0.1970(7) 0.4915(5) 0.0321(19) Uani 1 1 d . . . . .
H3A H 1.133573 0.170520 0.531052 0.039 Uiso 1 1 d R U . . .
H3B H 1.088103 0.167690 0.436292 0.039 Uiso 1 1 d R U . . .
C1 C 0.7586(10) 0.6103(8) 0.7028(6) 0.024(2) Uani 1 1 d . . . . .
C13 C 0.6055(10) 0.7795(8) 0.7137(7) 0.028(2) Uani 1 1 d . . . . .
H13 H 0.576424 0.845206 0.752212 0.034 Uiso 1 1 calc R U . . .
O5 O 0.9675(11) 1.1754(7) 0.7353(5) 0.062(2) Uani 1 1 d . . . . .
O4 O 0.8159(10) 1.0280(8) 0.7875(5) 0.061(2) Uani 1 1 d . . . . .
C6 C 0.8490(10) 0.5518(8) 0.7494(6) 0.025(2) Uani 1 1 d . . . . .
C12 C 1.0011(10) 0.2811(8) 0.5152(6) 0.025(2) Uani 1 1 d . . . . .
C2 C 0.7006(10) 0.7097(8) 0.7524(6) 0.024(2) Uani 1 1 d . . . . .
C14 C 0.4243(10) 0.8369(8) 0.5304(6) 0.024(2) Uani 1 1 d . . . . .
C11 C 0.9197(10) 0.4531(8) 0.7070(6) 0.027(2) Uani 1 1 d . . . . .
H11 H 0.974673 0.415179 0.743312 0.033 Uiso 1 1 calc R U . . .
O7 O 0.2364(9) 0.3806(7) 0.7591(7) 0.073(3) Uani 1 1 d D . . . .
C3 C 0.7377(11) 0.7437(9) 0.8431(6) 0.031(2) Uani 1 1 d . . . . .
C5 C 0.8777(12) 0.5877(9) 0.8389(6) 0.035(2) Uani 1 1 d . . . . .
C4 C 0.8249(12) 0.6845(10) 0.8877(6) 0.037(2) Uani 1 1 d . . . . .
O3 O 0.9760(16) 0.9679(12) 0.6889(9) 0.122(5) Uani 1 1 d . . . . .
O13 O 0.4108(16) 0.2059(14) 0.7716(9) 0.076(5) Uani 0.79(2) 1 d D . P B 2
H13A H 0.365050 0.261101 0.756822 0.114 Uiso 0.79(2) 1 d R U P B 2
O12 O 0.253(3) 0.5590(17) 0.7162(11) 0.060(8) Uiso 0.51(5) 1 d D . P C 1
C15 C 0.5670(17) 0.255(2) 0.7877(11) 0.079(7) Uani 0.79(2) 1 d D U P B 2
H15A H 0.586245 0.326520 0.762222 0.095 Uiso 0.79(2) 1 calc R U P B 2
H15B H 0.619025 0.192057 0.756965 0.095 Uiso 0.79(2) 1 calc R U P B 2
C17 C 1.269(2) 0.8872(19) 0.8030(10) 0.085(7) Uani 0.86(3) 1 d D . P A 1
H17A H 1.237242 0.800869 0.768542 0.102 Uiso 0.86(3) 1 calc R U P A 1
H17B H 1.175836 0.920863 0.810120 0.102 Uiso 0.86(3) 1 calc R U P A 1
O9 O 0.4667(17) 0.511(2) 0.8277(13) 0.094(7) Uiso 0.5 1 d D . P C 2
C7 C 0.8611(14) 0.7251(10) 0.9859(7) 0.058(3) Uani 1 1 d D U . . .
O8 O 0.266(2) 0.5638(19) 0.8466(11) 0.092(7) Uiso 0.5 1 d D . P C .
C18 C 1.345(3) 0.888(3) 0.8922(11) 0.122(9) Uani 0.86(3) 1 d D U P A 1
H18A H 1.383048 0.811902 0.891029 0.182 Uiso 0.86(3) 1 d R U P A 1
H18B H 1.278638 0.899302 0.936659 0.182 Uiso 0.86(3) 1 d R U P A 1
H18C H 1.430568 0.957852 0.905609 0.182 Uiso 0.86(3) 1 d R U P A 1
O10 O 0.441(2) 0.474(2) 0.7200(14) 0.104(8) Uiso 0.5 1 d D . P C 1
C10X C 0.941(3) 0.8599(16) 1.0155(16) 0.091(5) Uani 0.537(13) 1 d D U P D 2
H10A H 0.876226 0.911804 0.995538 0.137 Uiso 0.537(13) 1 d R U P D 2
H10B H 1.035366 0.870184 0.991048 0.137 Uiso 0.537(13) 1 d R U P D 2
H10C H 0.962506 0.884214 1.078908 0.137 Uiso 0.537(13) 1 d R U P D 2
C8X C 0.710(2) 0.717(2) 1.0209(15) 0.091(5) Uani 0.537(13) 1 d D U P D 2
H8XA H 0.726483 0.761558 1.081932 0.137 Uiso 0.537(13) 1 d R U P D 2
H8XB H 0.664203 0.630188 1.015602 0.137 Uiso 0.537(13) 1 d R U P D 2
H8XC H 0.641903 0.753018 0.987562 0.137 Uiso 0.537(13) 1 d R U P D 2
C16 C 0.638(2) 0.295(3) 0.8824(14) 0.139(11) Uani 0.79(2) 1 d D U P B 2
H16A H 0.748800 0.316455 0.891462 0.209 Uiso 0.79(2) 1 d R U P B 2
H16B H 0.604990 0.220575 0.902142 0.209 Uiso 0.79(2) 1 d R U P B 2
H16C H 0.598090 0.362905 0.915272 0.209 Uiso 0.79(2) 1 d R U P B 2
C9 C 0.810(3) 0.6160(19) 1.0239(15) 0.091(5) Uani 0.537(13) 1 d D U P D 1
H9A H 0.834359 0.641100 1.087151 0.137 Uiso 0.463(13) 1 d R U P D 1
H9B H 0.859639 0.548200 1.001131 0.137 Uiso 0.463(13) 1 d R U P D 1
H9C H 0.700259 0.588900 1.007641 0.137 Uiso 0.463(13) 1 d R U P D 1
O6 O 0.7714(15) 1.0376(17) 0.6496(8) 0.141(6) Uani 1 1 d . . . . .
C10 C 1.034(2) 0.757(2) 1.0033(18) 0.091(5) Uani 0.463(13) 1 d D U P D 1
H10D H 1.073139 0.818540 0.972822 0.137 Uiso 0.463(13) 1 d R U P D 1
H10E H 1.072329 0.681730 0.982782 0.137 Uiso 0.463(13) 1 d R U P D 1
H10F H 1.067128 0.788990 1.065682 0.137 Uiso 0.463(13) 1 d R U P D 1
C8 C 0.802(3) 0.8341(19) 1.0323(17) 0.091(5) Uani 0.463(13) 1 d D U P D 1
H8A H 0.842936 0.856987 1.093981 0.137 Uiso 0.463(13) 1 d R U P D 1
H8B H 0.691326 0.813897 1.025651 0.137 Uiso 0.463(13) 1 d R U P D 1
H8C H 0.833797 0.903188 1.006671 0.137 Uiso 0.463(13) 1 d R U P D 1
C9X C 0.954(3) 0.652(2) 1.0300(15) 0.091(5) Uani 0.537(13) 1 d D U P D 2
H9XA H 1.056200 0.664148 1.014840 0.137 Uiso 0.537(13) 1 calc R U P D 2
H9XB H 0.906535 0.564149 1.010728 0.137 Uiso 0.537(13) 1 calc R U P D 2
H9XC H 0.958119 0.679312 1.092884 0.137 Uiso 0.537(13) 1 calc R U P D 2
O11 O 0.335(4) 0.5667(17) 0.7084(10) 0.065(8) Uiso 0.49(5) 1 d D . P C 2
C17X C 1.336(10) 0.964(13) 0.842(6) 0.085(7) Uani 0.14(3) 1 d D . P A 2
H17C H 1.273139 0.880212 0.817784 0.102 Uiso 0.14(3) 1 calc R U P A 2
H17D H 1.265975 1.020114 0.857954 0.102 Uiso 0.14(3) 1 calc R U P A 2
O14X O 1.409(11) 0.999(8) 0.775(4) 0.051(3) Uani 0.14(3) 1 d D . P A 2
H14X H 1.421852 1.075578 0.781596 0.076 Uiso 0.14(3) 1 d R U P A 2
C18X C 1.434(17) 0.962(16) 0.924(6) 0.122(9) Uani 0.14(3) 1 d D U P A 2
H18D H 1.541112 0.998903 0.927451 0.182 Uiso 0.14(3) 1 d R U P A 2
H18E H 1.424761 0.880513 0.935351 0.182 Uiso 0.14(3) 1 d R U P A 2
H18F H 1.388641 1.014744 0.967071 0.182 Uiso 0.14(3) 1 d R U P A 2
O13X O 0.489(8) 0.216(6) 0.767(4) 0.076(5) Uani 0.21(2) 1 d D . P B 1
H13X H 0.455672 0.288239 0.765790 0.114 Uiso 0.21(2) 1 d R U P B 1
C15X C 0.569(8) 0.229(6) 0.849(4) 0.079(7) Uani 0.21(2) 1 d D U P B 1
H15C H 0.672941 0.217068 0.841196 0.095 Uiso 0.21(2) 1 calc R U P B 1
H15D H 0.521597 0.160837 0.873057 0.095 Uiso 0.21(2) 1 calc R U P B 1
C16X C 0.581(13) 0.349(8) 0.916(5) 0.139(11) Uani 0.21(2) 1 d D U P B 1
H16D H 0.658643 0.421115 0.917730 0.209 Uiso 0.21(2) 1 d R U P B 1
H16E H 0.614263 0.308425 0.960860 0.209 Uiso 0.21(2) 1 d R U P B 1
H16F H 0.486203 0.374655 0.927920 0.209 Uiso 0.21(2) 1 d R U P B 1

loop_
_atom_site_aniso_label
_atom_site_aniso_U_11
_atom_site_aniso_U_22
_atom_site_aniso_U_33
_atom_site_aniso_U_23
_atom_site_aniso_U_13
_atom_site_aniso_U_12
Cu1 0.0215(6) 0.0175(6) 0.0324(7) 0.0061(4) 0.0100(5) 0.0116(4)
Cu2 0.0219(6) 0.0163(6) 0.0343(7) 0.0060(4) 0.0094(5) 0.0097(4)
S1 0.0241(12) 0.0186(11) 0.0346(13) 0.0059(9) 0.0124(10) 0.0095(9)
S2 0.0246(12) 0.0250(12) 0.0371(13) 0.0109(10) 0.0118(10) 0.0114(10)
Cl1 0.0440(17) 0.069(2) 0.0304(14) 0.0026(13) 0.0074(12) -0.0112(15)
Cl2 0.0363(16) 0.0574(19) 0.064(2) 0.0173(15) 0.0003(14) -0.0031(14)
O1 0.022(3) 0.020(3) 0.030(4) 0.007(3) 0.008(3) 0.015(3)
O2 0.024(3) 0.023(3) 0.038(4) 0.006(3) 0.008(3) 0.013(3)
O40 0.040(4) 0.053(5) 0.045(4) 0.017(4) 0.015(3) 0.020(4)
N1 0.020(4) 0.024(4) 0.031(4) 0.005(3) 0.012(3) 0.011(3)
N2 0.031(4) 0.022(4) 0.037(5) 0.005(3) 0.009(4) 0.019(3)
N4 0.025(4) 0.020(4) 0.038(5) 0.012(3) 0.012(3) 0.008(3)
N5 0.023(4) 0.016(4) 0.056(6) 0.003(4) 0.009(4) 0.015(3)
N6 0.030(5) 0.023(4) 0.052(5) 0.015(4) 0.016(4) 0.019(4)
O14 0.076(10) 0.041(8) 0.046(6) 0.010(5) 0.027(6) 0.035(7)
N3 0.037(5) 0.024(4) 0.040(5) 0.004(3) 0.013(4) 0.019(4)
C1 0.021(5) 0.015(4) 0.036(6) 0.009(4) 0.004(4) 0.002(4)
C13 0.019(5) 0.017(4) 0.051(7) 0.009(4) 0.012(4) 0.004(4)
O5 0.086(7) 0.042(5) 0.054(5) 0.010(4) 0.022(5) -0.005(5)
O4 0.076(6) 0.050(5) 0.053(5) 0.008(4) 0.033(5) -0.007(5)
C6 0.028(5) 0.020(5) 0.026(5) 0.002(4) 0.008(4) 0.007(4)
C12 0.018(5) 0.019(4) 0.030(5) -0.003(4) 0.005(4) -0.004(4)
C2 0.025(5) 0.018(4) 0.030(5) 0.001(4) 0.008(4) 0.010(4)
C14 0.016(4) 0.018(4) 0.035(5) 0.009(4) 0.003(4) -0.003(4)
C11 0.025(5) 0.022(5) 0.035(6) 0.014(4) -0.004(4) 0.000(4)
O7 0.035(5) 0.054(6) 0.131(9) 0.040(6) -0.008(5) 0.003(4)
C3 0.031(5) 0.028(5) 0.035(6) 0.006(4) 0.007(4) 0.012(4)
C5 0.040(6) 0.035(6) 0.038(6) 0.017(5) 0.007(5) 0.013(5)
C4 0.046(7) 0.036(6) 0.031(6) 0.007(4) 0.011(5) 0.014(5)
O3 0.125(11) 0.095(9) 0.133(11) -0.021(8) 0.082(9) 0.015(8)
O13 0.072(12) 0.059(7) 0.087(8) 0.002(6) -0.019(9) 0.022(10)
C15 0.063(10) 0.085(11) 0.080(11) 0.009(9) 0.006(9) 0.007(9)
C17 0.129(19) 0.098(17) 0.045(11) 0.015(10) 0.039(11) 0.060(15)
C7 0.085(10) 0.066(8) 0.031(6) 0.010(6) 0.000(6) 0.042(8)
C18 0.137(15) 0.136(15) 0.110(13) 0.044(11) 0.025(11) 0.053(11)
C10X 0.146(12) 0.098(9) 0.037(6) -0.003(6) -0.002(8) 0.077(10)
C8X 0.146(12) 0.098(9) 0.037(6) -0.003(6) -0.002(8) 0.077(10)
C16 0.116(15) 0.152(16) 0.136(15) 0.026(12) -0.006(12) 0.020(12)
C9 0.146(12) 0.098(9) 0.037(6) -0.003(6) -0.002(8) 0.077(10)
O6 0.107(10) 0.242(18) 0.104(10) 0.122(11) -0.008(8) 0.029(11)
C10 0.146(12) 0.098(9) 0.037(6) -0.003(6) -0.002(8) 0.077(10)
C8 0.146(12) 0.098(9) 0.037(6) -0.003(6) -0.002(8) 0.077(10)
C9X 0.146(12) 0.098(9) 0.037(6) -0.003(6) -0.002(8) 0.077(10)
C17X 0.129(19) 0.098(17) 0.045(11) 0.015(10) 0.039(11) 0.060(15)
O14X 0.076(10) 0.041(8) 0.046(6) 0.010(5) 0.027(6) 0.035(7)
C18X 0.137(15) 0.136(15) 0.110(13) 0.044(11) 0.025(11) 0.053(11)
O13X 0.072(12) 0.059(7) 0.087(8) 0.002(6) -0.019(9) 0.022(10)
C15X 0.063(10) 0.085(11) 0.080(11) 0.009(9) 0.006(9) 0.007(9)
C16X 0.116(15) 0.152(16) 0.136(15) 0.026(12) -0.006(12) 0.020(12)

loop_
_atom_type_symbol
_atom_type_description
_atom_type_scat_dispersion_real
_atom_type_scat_dispersion_imag
_atom_type_scat_source
C C 0.0033 0.0016 'International Tables Vol C Tables 4.2.6.8 and 6.1.1.4'
H H 0.0000 0.0000 'International Tables Vol C Tables 4.2.6.8 and 6.1.1.4'
Cl Cl 0.1484 0.1585 'International Tables Vol C Tables 4.2.6.8 and 6.1.1.4'
Cu Cu 0.3201 1.2651 'International Tables Vol C Tables 4.2.6.8 and 6.1.1.4'
N N 0.0061 0.0033 'International Tables Vol C Tables 4.2.6.8 and 6.1.1.4'
O O 0.0106 0.0060 'International Tables Vol C Tables 4.2.6.8 and 6.1.1.4'
S S 0.1246 0.1234 'International Tables Vol C Tables 4.2.6.8 and 6.1.1.4'

loop_
_geom_angle_atom_site_label_1
_geom_angle_atom_site_label_2
_geom_angle_atom_site_label_3
_geom_angle
_geom_angle_site_symmetry_1
_geom_angle_site_symmetry_3
_geom_angle_publ_flag
O1 Cu1 S1 173.62(19) . . ?
O2 Cu1 S1 102.9(2) . . ?
O2 Cu1 O1 78.1(3) . . ?
O2 Cu1 N1 168.0(3) . . ?
N1 Cu1 S1 88.4(2) . . ?
N1 Cu1 O1 91.1(3) . . ?
S2 Cu2 O2 91.67(15) . 2_666 ?
O1 Cu2 S2 171.23(19) . . ?
O1 Cu2 O2 97.1(2) . 2_666 ?
O2 Cu2 S2 103.6(2) . . ?
O2 Cu2 O1 77.5(3) . . ?
O2 Cu2 O2 87.9(2) . 2_666 ?
N4 Cu2 S2 88.2(2) . . ?
N4 Cu2 O1 90.6(3) . . ?
N4 Cu2 O2 93.2(3) . 2_666 ?
N4 Cu2 O2 168.1(3) . . ?
C12 S1 Cu1 94.4(3) . . ?
C14 S2 Cu2 94.7(3) . . ?
O5 Cl1 O4 113.6(5) . . ?
O5 Cl1 O3 105.8(7) . . ?
O4 Cl1 O3 105.2(7) . . ?
O6 Cl1 O5 114.2(8) . . ?
O6 Cl1 O4 112.3(7) . . ?
O6 Cl1 O3 104.6(10) . . ?
O7 Cl2 O12 104.7(10) . . ?
O7 Cl2 O8 99.5(11) . . ?
O7 Cl2 O10 100.2(12) . . ?
O12 Cl2 O8 91.9(13) . . ?
O9 Cl2 O7 110.6(11) . . ?
O9 Cl2 O8 91.2(13) . . ?
O10 Cl2 O12 94.1(15) . . ?
O10 Cl2 O8 157.2(14) . . ?
O11 Cl2 O7 121.8(10) . . ?
O11 Cl2 O9 116.3(16) . . ?
O11 Cl2 O8 111.5(14) . . ?
Cu1 O1 Cu2 99.8(3) . . ?
C1 O1 Cu1 128.5(5) . . ?
C1 O1 Cu2 131.7(5) . . ?
Cu1 O2 Cu2 104.2(3) . . ?
Cu1 O2 H2 115.1 . . ?
Cu2 O2 H2 109.9 . . ?
H40A O40 H40B 102.4 . . ?
N2 N1 Cu1 116.2(5) . . ?
C11 N1 Cu1 128.1(7) . . ?
C11 N1 N2 115.6(8) . . ?
N1 N2 H2A 120.7 . . ?
C12 N2 N1 118.6(7) . . ?
C12 N2 H2A 120.7 . . ?
N5 N4 Cu2 116.0(6) . . ?
C13 N4 Cu2 128.1(7) . . ?
C13 N4 N5 115.8(8) . . ?
N4 N5 H5 120.3 . . ?
C14 N5 N4 119.2(8) . . ?
C14 N5 H5 120.5 . . ?
H6A N6 H6B 120.0 . . ?
C14 N6 H6A 120.0 . . ?
C14 N6 H6B 119.9 . . ?
C17 O14 H14 111.9 . . ?
H3A N3 H3B 120.0 . . ?
C12 N3 H3A 120.0 . . ?
C12 N3 H3B 120.0 . . ?
O1 C1 C6 123.9(8) . . ?
O1 C1 C2 119.3(8) . . ?
C6 C1 C2 116.8(8) . . ?
N4 C13 H13 116.6 . . ?
N4 C13 C2 126.7(9) . . ?
C2 C13 H13 116.6 . . ?
C1 C6 C11 122.4(8) . . ?
C5 C6 C1 120.8(9) . . ?
C5 C6 C11 116.7(8) . . ?
N2 C12 S1 122.0(7) . . ?
N3 C12 S1 120.0(7) . . ?
N3 C12 N2 118.0(8) . . ?
C1 C2 C13 123.5(8) . . ?
C3 C2 C1 119.4(8) . . ?
C3 C2 C13 117.1(8) . . ?
N5 C14 S2 121.3(7) . . ?
N6 C14 S2 120.3(7) . . ?
N6 C14 N5 118.5(9) . . ?
N1 C11 C6 125.6(8) . . ?
N1 C11 H11 117.2 . . ?
C6 C11 H11 117.2 . . ?
C4 C3 C2 122.9(9) . . ?
C6 C5 C4 123.1(9) . . ?
C3 C4 C5 116.9(9) . . ?
C3 C4 C7 120.6(9) . . ?
C5 C4 C7 122.5(9) . . ?
C15 O13 H13A 108.0 . . ?
O13 C15 H15A 108.2 . . ?
O13 C15 H15B 108.2 . . ?
O13 C15 C16 116.2(10) . . ?
H15A C15 H15B 107.4 . . ?
C16 C15 H15A 108.2 . . ?
C16 C15 H15B 108.2 . . ?
O14 C17 H17A 108.5 . . ?
O14 C17 H17B 108.5 . . ?
O14 C17 C18 114.9(10) . . ?
H17A C17 H17B 107.5 . . ?
C18 C17 H17A 108.5 . . ?
C18 C17 H17B 108.5 . . ?
C4 C7 C10X 111.0(12) . . ?
C4 C7 C8X 106.8(13) . . ?
C4 C7 C9 109.3(13) . . ?
C4 C7 C10 104.1(14) . . ?
C10X C7 C8X 106.3(9) . . ?
C9 C7 C10 107.3(9) . . ?
C8 C7 C4 118.1(14) . . ?
C8 C7 C9 109.1(9) . . ?
C8 C7 C10 108.4(9) . . ?
C9X C7 C4 117.1(13) . . ?
C9X C7 C10X 107.8(9) . . ?
C9X C7 C8X 107.4(9) . . ?
C17 C18 H18A 111.2 . . ?
C17 C18 H18B 112.6 . . ?
C17 C18 H18C 104.5 . . ?
H18A C18 H18B 109.5 . . ?
H18A C18 H18C 109.5 . . ?
H18B C18 H18C 109.4 . . ?
C7 C10X H10A 110.1 . . ?
C7 C10X H10B 108.8 . . ?
C7 C10X H10C 109.6 . . ?
H10A C10X H10B 109.5 . . ?
H10A C10X H10C 109.5 . . ?
H10B C10X H10C 109.5 . . ?
C7 C8X H8XA 109.3 . . ?
C7 C8X H8XB 109.9 . . ?
C7 C8X H8XC 109.3 . . ?
H8XA C8X H8XB 109.5 . . ?
H8XA C8X H8XC 109.5 . . ?
H8XB C8X H8XC 109.5 . . ?
C15 C16 H16A 114.5 . . ?
C15 C16 H16B 101.4 . . ?
C15 C16 H16C 112.2 . . ?
H16A C16 H16B 109.5 . . ?
H16A C16 H16C 109.5 . . ?
H16B C16 H16C 109.4 . . ?
C7 C9 H9A 109.7 . . ?
C7 C9 H9B 110.5 . . ?
C7 C9 H9C 108.2 . . ?
H9A C9 H9B 109.5 . . ?
H9A C9 H9C 109.4 . . ?
H9B C9 H9C 109.5 . . ?
C7 C10 H10D 110.5 . . ?
C7 C10 H10E 108.6 . . ?
C7 C10 H10F 109.4 . . ?
H10D C10 H10E 109.5 . . ?
H10D C10 H10F 109.5 . . ?
H10E C10 H10F 109.5 . . ?
C7 C8 H8A 110.0 . . ?
C7 C8 H8B 110.0 . . ?
C7 C8 H8C 108.4 . . ?
H8A C8 H8B 109.5 . . ?
H8A C8 H8C 109.5 . . ?
H8B C8 H8C 109.5 . . ?
C7 C9X H9XA 109.5 . . ?
C7 C9X H9XB 109.5 . . ?
C7 C9X H9XC 109.5 . . ?
H9XA C9X H9XB 109.5 . . ?
H9XA C9X H9XC 109.5 . . ?
H9XB C9X H9XC 109.5 . . ?
H17C C17X H17D 107.2 . . ?
O14X C17X H17C 108.0 . . ?
O14X C17X H17D 108.0 . . ?
O14X C17X C18X 117.4(12) . . ?
C18X C17X H17C 108.0 . . ?
C18X C17X H17D 108.0 . . ?
C17X O14X H14X 110.6 . . ?
C17X C18X H18D 114.6 . . ?
C17X C18X H18E 113.5 . . ?
C17X C18X H18F 99.9 . . ?
H18D C18X H18E 109.4 . . ?
H18D C18X H18F 109.5 . . ?
H18E C18X H18F 109.5 . . ?
C15X O13X H13X 109.2 . . ?
O13X C15X H15C 107.9 . . ?
O13X C15X H15D 107.9 . . ?
O13X C15X C16X 117.6(12) . . ?
H15C C15X H15D 107.2 . . ?
C16X C15X H15C 107.9 . . ?
C16X C15X H15D 107.9 . . ?
C15X C16X H16D 120.8 . . ?
C15X C16X H16E 88.5 . . ?
C15X C16X H16F 116.6 . . ?
H16D C16X H16E 109.5 . . ?
H16D C16X H16F 109.5 . . ?
H16E C16X H16F 109.5 . . ?

loop_
_geom_bond_atom_site_label_1
_geom_bond_atom_site_label_2
_geom_bond_distance
_geom_bond_site_symmetry_2
_geom_bond_publ_flag
Cu1 S1 2.257(2) . ?
Cu1 O1 1.966(6) . ?
Cu1 O2 1.904(6) . ?
Cu1 N1 1.930(8) . ?
Cu2 S2 2.255(3) . ?
Cu2 O1 1.976(6) . ?
Cu2 O2 2.560(6) 2_666 ?
Cu2 O2 1.918(6) . ?
Cu2 N4 1.906(8) . ?
S1 C12 1.725(10) . ?
S2 C14 1.717(9) . ?
Cl1 O5 1.396(8) . ?
Cl1 O4 1.398(8) . ?
Cl1 O3 1.523(13) . ?
Cl1 O6 1.293(12) . ?
Cl2 O7 1.432(7) . ?
Cl2 O12 1.438(9) . ?
Cl2 O9 1.423(10) . ?
Cl2 O8 1.440(10) . ?
Cl2 O10 1.437(10) . ?
Cl2 O11 1.422(9) . ?
O1 C1 1.305(11) . ?
O2 H2 0.8484 . ?
O40 H40A 0.8657 . ?
O40 H40B 0.8563 . ?
N1 N2 1.394(10) . ?
N1 C11 1.274(12) . ?
N2 H2A 0.8800 . ?
N2 C12 1.336(11) . ?
N4 N5 1.406(10) . ?
N4 C13 1.269(12) . ?
N5 H5 0.8799 . ?
N5 C14 1.321(12) . ?
N6 H6A 0.8800 . ?
N6 H6B 0.8797 . ?
N6 C14 1.314(11) . ?
O14 H14 0.8584 . ?
O14 C17 1.426(9) . ?
N3 H3A 0.8801 . ?
N3 H3B 0.8800 . ?
N3 C12 1.328(11) . ?
C1 C6 1.403(13) . ?
C1 C2 1.441(12) . ?
C13 H13 0.9500 . ?
C13 C2 1.455(13) . ?
C6 C11 1.460(13) . ?
C6 C5 1.384(13) . ?
C2 C3 1.406(13) . ?
C11 H11 0.9500 . ?
C3 C4 1.371(14) . ?
C5 C4 1.387(14) . ?
C4 C7 1.521(15) . ?
O13 H13A 0.8730 . ?
O13 C15 1.406(10) . ?
C15 H15A 0.9900 . ?
C15 H15B 0.9900 . ?
C15 C16 1.522(10) . ?
C17 H17A 0.9900 . ?
C17 H17B 0.9900 . ?
C17 C18 1.524(10) . ?
C7 C10X 1.525(14) . ?
C7 C8X 1.530(14) . ?
C7 C9 1.524(14) . ?
C7 C10 1.531(14) . ?
C7 C8 1.510(14) . ?
C7 C9X 1.514(13) . ?
C18 H18A 0.9798 . ?
C18 H18B 0.9802 . ?
C18 H18C 0.9801 . ?
C10X H10A 0.9800 . ?
C10X H10B 0.9803 . ?
C10X H10C 0.9800 . ?
C8X H8XA 0.9800 . ?
C8X H8XB 0.9800 . ?
C8X H8XC 0.9800 . ?
C16 H16A 0.9800 . ?
C16 H16B 0.9801 . ?
C16 H16C 0.9801 . ?
C9 H9A 0.9802 . ?
C9 H9B 0.9798 . ?
C9 H9C 0.9802 . ?
C10 H10D 0.9800 . ?
C10 H10E 0.9800 . ?
C10 H10F 0.9800 . ?
C8 H8A 0.9798 . ?
C8 H8B 0.9800 . ?
C8 H8C 0.9800 . ?
C9X H9XA 0.9800 . ?
C9X H9XB 0.9800 . ?
C9X H9XC 0.9800 . ?
C17X H17C 0.9900 . ?
C17X H17D 0.9900 . ?
C17X O14X 1.402(10) . ?
C17X C18X 1.521(10) . ?
O14X H14X 0.8462 . ?
C18X H18D 0.9800 . ?
C18X H18E 0.9799 . ?
C18X H18F 0.9799 . ?
O13X H13X 0.9290 . ?
O13X C15X 1.401(10) . ?
C15X H15C 0.9900 . ?
C15X H15D 0.9900 . ?
C15X C16X 1.520(10) . ?
C16X H16D 0.9801 . ?
C16X H16E 0.9796 . ?
C16X H16F 0.9801 . ?

loop_
_geom_hbond_atom_site_label_D
_geom_hbond_atom_site_label_H
_geom_hbond_atom_site_label_A
_geom_hbond_distance_DH
_geom_hbond_distance_HA
_geom_hbond_distance_DA
_geom_hbond_angle_DHA
_geom_hbond_site_symmetry_A
_geom_hbond_publ_flag
O2 H2 O12 0.85 2.36 3.03(2) 136.6 2_666 yes
O2 H2 O10 0.85 2.40 3.02(2) 129.7 2_666 yes
O2 H2 O11 0.85 2.09 2.688(18) 127.6 2_666 yes
O40 H40A Cl1 0.87 2.81 3.641(8) 161.3 . yes
O40 H40A O5 0.87 2.55 3.198(12) 131.9 . yes
O40 H40A O3 0.87 2.10 2.917(15) 157.6 . yes
O40 H40B O13 0.86 1.88 2.715(14) 166.4 1_665 yes
O40 H40B O13X 0.86 2.27 3.08(5) 156.7 1_665 yes
N2 H2A O5 0.88 2.37 3.035(11) 133.1 1_545 yes
N2 H2A O7 0.88 2.36 3.053(12) 135.4 1_655 yes
N5 H5 O14 0.88 1.88 2.719(13) 158.9 1_455 yes
N5 H5 O14X 0.88 2.10 2.96(7) 163.1 1_455 yes
N6 H6A O40 0.88 2.02 2.877(10) 163.7 1_455 yes
N6 H6B O6 0.88 2.04 2.889(13) 160.8 2_676 yes
O14 H14 O13X 0.86 2.22 2.95(8) 143.1 1_665 yes
N3 H3A O40 0.88 1.96 2.836(11) 173.2 1_545 yes
N3 H3B O3 0.88 2.19 3.011(14) 154.5 2_766 yes
C13 H13 O14 0.95 2.51 3.273(15) 136.9 1_455 yes
C13 H13 O14X 0.95 2.50 3.34(9) 148.0 1_455 yes
C11 H11 O7 0.95 2.47 3.211(13) 134.3 1_655 yes
O13 H13A Cl2 0.87 2.77 3.560(16) 152.1 . yes
O13 H13A O7 0.87 1.94 2.777(17) 160.9 . yes
C15 H15A O9 0.99 2.59 3.15(3) 116.0 . yes
O14X H14X O13 0.85 1.55 2.37(8) 164.5 1_665 yes
O13X H13X Cl2 0.93 2.84 3.77(7) 173.1 . yes
O13X H13X O7 0.93 2.41 3.21(7) 144.5 . yes
O13X H13X O10 0.93 2.41 3.29(8) 156.5 . yes

loop_
_geom_torsion_atom_site_label_1
_geom_torsion_atom_site_label_2
_geom_torsion_atom_site_label_3
_geom_torsion_atom_site_label_4
_geom_torsion
_geom_torsion_site_symmetry_1
_geom_torsion_site_symmetry_2
_geom_torsion_site_symmetry_3
_geom_torsion_site_symmetry_4
_geom_torsion_publ_flag
Cu1 S1 C12 N2 -2.1(7) . . . . ?
Cu1 S1 C12 N3 177.2(7) . . . . ?
Cu1 O1 C1 C6 -6.2(12) . . . . ?
Cu1 O1 C1 C2 175.2(6) . . . . ?
Cu1 N1 N2 C12 6.1(10) . . . . ?
Cu1 N1 C11 C6 -7.6(13) . . . . ?
Cu2 S2 C14 N5 4.5(7) . . . . ?
Cu2 S2 C14 N6 -175.9(7) . . . . ?
Cu2 O1 C1 C6 177.5(6) . . . . ?
Cu2 O1 C1 C2 -1.0(12) . . . . ?
Cu2 N4 N5 C14 -6.0(10) . . . . ?
Cu2 N4 C13 C2 -0.4(14) . . . . ?
O1 C1 C6 C11 3.8(14) . . . . ?
O1 C1 C6 C5 -177.5(8) . . . . ?
O1 C1 C2 C13 -1.4(13) . . . . ?
O1 C1 C2 C3 179.4(8) . . . . ?
N1 N2 C12 S1 -2.1(11) . . . . ?
N1 N2 C12 N3 178.6(7) . . . . ?
N2 N1 C11 C6 176.4(8) . . . . ?
N4 N5 C14 S2 0.0(11) . . . . ?
N4 N5 C14 N6 -179.5(7) . . . . ?
N4 C13 C2 C1 2.3(15) . . . . ?
N4 C13 C2 C3 -178.5(9) . . . . ?
N5 N4 C13 C2 180.0(8) . . . . ?
C1 C6 C11 N1 3.4(14) . . . . ?
C1 C6 C5 C4 -2.3(15) . . . . ?
C1 C2 C3 C4 -1.6(15) . . . . ?
C13 N4 N5 C14 173.7(8) . . . . ?
C13 C2 C3 C4 179.2(9) . . . . ?
C6 C1 C2 C13 179.9(8) . . . . ?
C6 C1 C2 C3 0.7(13) . . . . ?
C6 C5 C4 C3 1.5(16) . . . . ?
C6 C5 C4 C7 -178.2(10) . . . . ?
C2 C1 C6 C11 -177.6(8) . . . . ?
C2 C1 C6 C5 1.1(13) . . . . ?
C2 C3 C4 C5 0.5(16) . . . . ?
C2 C3 C4 C7 -179.8(10) . . . . ?
C11 N1 N2 C12 -177.3(8) . . . . ?
C11 C6 C5 C4 176.4(9) . . . . ?
C3 C4 C7 C10X -57.8(15) . . . . ?
C3 C4 C7 C8X 57.6(14) . . . . ?
C3 C4 C7 C9 123.8(14) . . . . ?
C3 C4 C7 C10 -121.8(14) . . . . ?
C3 C4 C7 C8 -1.6(17) . . . . ?
C3 C4 C7 C9X 178.0(13) . . . . ?
C5 C6 C11 N1 -175.4(9) . . . . ?
C5 C4 C7 C10X 121.9(13) . . . . ?
C5 C4 C7 C8X -122.6(13) . . . . ?
C5 C4 C7 C9 -56.5(15) . . . . ?
C5 C4 C7 C10 57.9(15) . . . . ?
C5 C4 C7 C8 178.1(14) . . . . ?
C5 C4 C7 C9X -2.3(17) . . . . ?
